data_7130094
loop_
_publ_author_name
'Li, Jia-Li'
'Xiong, Xiao'
'Luo, Dong'
'Wei, Yu-Bai'
'Lu, Weigang'
'Li, Dan'

_publ_section_title
;
 Formaldehyde recognition through aminal formation in a luminescent
 metal--organic framework
;
_journal_name_full 'Chemical Communications'
_journal_paper_doi 10.1039/D2CC02041F
_journal_year 2022
_chemical_formula_moiety 'C25 H14 N10 O10 Zn4, 2(H2 O)'
_chemical_formula_sum 'C25 H18 N10 O12 Zn4'
_chemical_formula_weight 911.97
_space_group_crystal_system orthorhombic
_space_group_IT_number 56
_space_group_name_Hall '-P 2ab 2ac'
_space_group_name_H-M_alt 'P c c n'
_atom_sites_solution_hydrogens mixed
_audit_creation_date 2022-01-12
_audit_creation_method
;
Olex2 1.5
(compiled 2021.12.09 svn.r5202d8cf for OlexSys, GUI svn.r6439)
;
_audit_update_record
;
2022-04-03 deposited with the CCDC.	2022-05-03 downloaded from the CCDC.
;
_cell_angle_alpha 90
_cell_angle_beta 90
_cell_angle_gamma 90
_cell_formula_units_Z 8
_cell_length_a 19.6175(6)
_cell_length_b 19.741(2)
_cell_length_c 32.3260(19)
_cell_measurement_reflns_used 9300
_cell_measurement_temperature 293(2)
_cell_measurement_theta_max 77.3960
_cell_measurement_theta_min 3.5150
_cell_volume 12518.9(15)
_computing_molecular_graphics 'Olex2 1.5 (Dolomanov et al., 2009)'
_computing_publication_material 'Olex2 1.5 (Dolomanov et al., 2009)'
_computing_structure_refinement 'SHELXL-2018/3 (Sheldrick, 2018)'
_computing_structure_solution 'SHELXT 2014/5 (Sheldrick, 2014)'
_diffrn_ambient_temperature 293(2)
_diffrn_measured_fraction_theta_full 0.975
_diffrn_measured_fraction_theta_max 0.932
_diffrn_measurement_device_type 'XtaLAB AFC12 (RINC): Kappa single'
_diffrn_measurement_method '\w scans'
_diffrn_radiation_type CuK\a
_diffrn_radiation_wavelength 1.54184
_diffrn_reflns_av_R_equivalents 0.0679
_diffrn_reflns_av_unetI/netI 0.0632
_diffrn_reflns_Laue_measured_fraction_full 0.975
_diffrn_reflns_Laue_measured_fraction_max 0.932
_diffrn_reflns_limit_h_max 24
_diffrn_reflns_limit_h_min -20
_diffrn_reflns_limit_k_max 21
_diffrn_reflns_limit_k_min -22
_diffrn_reflns_limit_l_max 27
_diffrn_reflns_limit_l_min -40
_diffrn_reflns_number 40469
_diffrn_reflns_point_group_measured_fraction_full 0.975
_diffrn_reflns_point_group_measured_fraction_max 0.932
_diffrn_reflns_theta_full 67.684
_diffrn_reflns_theta_max 77.654
_diffrn_reflns_theta_min 3.176
_diffrn_standards_decay_% 0
_diffrn_standards_interval_count 0
_diffrn_standards_number 0
_exptl_absorpt_coefficient_mu 2.096
_exptl_absorpt_correction_T_max 1.00000
_exptl_absorpt_correction_T_min 0.69712
_exptl_absorpt_correction_type multi-scan
_exptl_crystal_colour yellow
_exptl_crystal_density_diffrn 0.968
_exptl_crystal_description plate
_exptl_crystal_F_000 3632
_exptl_crystal_size_max 0.02
_exptl_crystal_size_mid 0.015
_exptl_crystal_size_min 0.01
_refine_diff_density_max 2.400
_refine_diff_density_min -1.255
_refine_diff_density_rms 0.112
_refine_ls_extinction_method none
_refine_ls_goodness_of_fit_ref 1.030
_refine_ls_hydrogen_treatment constr
_refine_ls_matrix_type full
_refine_ls_number_parameters 433
_refine_ls_number_reflns 12424
_refine_ls_number_restraints 30
_refine_ls_restrained_S_all 1.037
_refine_ls_R_factor_all 0.0703
_refine_ls_R_factor_gt 0.0627
_refine_ls_shift/su_max 0.003
_refine_ls_shift/su_mean 0.000
_refine_ls_structure_factor_coef Fsqd
_refine_ls_weighting_details 'w=1/[\s^2^(Fo^2^)+(0.1118P)^2^+21.0361P] where P=(Fo^2^+2Fc^2^)/3'
_refine_ls_weighting_scheme calc
_refine_ls_wR_factor_gt 0.1870
_refine_ls_wR_factor_ref 0.1942
_reflns_Friedel_coverage 0.000
_reflns_number_gt 10391
_reflns_number_total 12424
_reflns_threshold_expression 'I > 2\s(I)'
_cod_data_source_file d2cc02041f2.cif
_cod_data_source_block JNU-105-(NH)2CH2
_cod_original_cell_volume 12519.1(17)
_cod_database_code 7130094
_shelx_shelxl_version_number 2018/3
_shelx_space_group_comment
;
The symmetry employed for this shelxl refinement is uniquely defined
by the following loop, which should always be used as a source of
symmetry information in preference to the above space-group names.
They are only intended as comments.
;
_olex2_refinement_description
;
1. Restrained distances
 N36-C94
 1.45 with sigma of 0.005
 N95-C25
 1.45 with sigma of 0.005
 N95-C69
 1.48 with sigma of 0.005
 C69-N36
 1.48 with sigma of 0.005
 C12-N39
 1.45 with sigma of 0.005
 N72-C14
 1.45 with sigma of 0.005
 N39-C6
 1.48 with sigma of 0.005
 C6-N72
 1.48 with sigma of 0.005
 N36-C1AA
 2.4 with sigma of 0.01
 N36-C9
 2.4 with sigma of 0.01
 C4-N95
 2.4 with sigma of 0.01
 N95-C34
 2.4 with sigma of 0.01
 N95-N36
 2.6 with sigma of 0.01
 C69-C94
 2.6 with sigma of 0.01
 C69-C25
 2.6 with sigma of 0.01
 C6-C14
 2.6 with sigma of 0.01
 C6-C12
 2.6 with sigma of 0.01
 N39-N72
 2.6 with sigma of 0.01
2. Uiso/Uaniso restraints and constraints
Uanis(O1) \\sim Ueq, Uanis(O2) \\sim Ueq: with sigma of 0.1 and sigma for
terminal atoms of 0.2
Uanis(C2) = Uanis(C94) = Uanis(C1AA) = Uanis(C8) = Uanis(C14) = Uanis(C83) =
Uanis(N36) = Uanis(N95) = Uanis(N39) = Uanis(N72)
Uanis(C1) = Uanis(C34) = Uanis(C25) = Uanis(C85) = Uanis(C59) = Uanis(C12) =
Uanis(C32)
Uanis(C4) = Uanis(C69) = Uanis(C6)
3. Others
 Fixed Sof: C5(0.75) H5(0.75) C2AA(0.75) H2AA(0.75) C7(0.75) H7(0.75) C8(0.75)
 H8(0.75) C11(0.75) H11(0.75) C12(0.75) C14(0.75) C0AA(0.75) H0AA(0.75)
 C34(0.25) H34(0.25) C25(0.25) C85(0.25) H85(0.25) C59(0.25) H59(0.25)
 C94(0.25) C83(0.25) H83(0.25) C32(0.25) H32(0.25) C1AA(0.25) H1AA(0.25)
 C6(0.75) H6A(0.75) H6B(0.75) N36(0.25) H36(0.25) N39(0.75) H39(0.75) N95(0.25)
 H95(0.25) C69(0.25) H69A(0.25) H69B(0.25) N72(0.75) H72(0.75)
4.a Riding coordinates:
 O1(H1B), O1(H1A), O2(H2B), O2(H2A), N36(H36), N95(H95)
4.b Secondary CH2 refined with riding coordinates:
 C6(H6A,H6B), C69(H69A,H69B)
4.c Aromatic/amide H refined with riding coordinates:
 N00J(H00J), N00L(H00L), C00T(H00T), C00U(H00U), C5(H5), C2AA(H2AA), C7(H7),
 C8(H8), C11(H11), C0AA(H0AA), C34(H34), C85(H85), C59(H59), C83(H83), C32(H32),
  C1AA(H1AA), N39(H39), N72(H72)
4.d Fitted hexagon refined as free rotating group:
 C34(C25,C4,C85,C59,C1), C94(C9,C83,C32,C2,C1AA)
;
_olex2_submission_special_instructions 'No special instructions were received'

loop_
_space_group_symop_operation_xyz
'x, y, z'
'-x+1/2, -y+1/2, z'
'-x, y+1/2, -z+1/2'
'x+1/2, -y, -z+1/2'
'-x, -y, -z'
'x-1/2, y-1/2, -z'
'x, -y-1/2, z-1/2'
'-x-1/2, y, z-1/2'

loop_
_atom_site_label
_atom_site_type_symbol
_atom_site_fract_x
_atom_site_fract_y
_atom_site_fract_z
_atom_site_U_iso_or_equiv
_atom_site_adp_type
_atom_site_occupancy
_atom_site_site_symmetry_order
_atom_site_calc_flag
_atom_site_refinement_flags_posn
_atom_site_refinement_flags_adp
_atom_site_refinement_flags_occupancy
_atom_site_disorder_assembly
_atom_site_disorder_group
Zn01 Zn 0.44105(2) 0.63406(2) 0.02067(2) 0.02717(14) Uani 1 1 d . . . . .
Zn02 Zn 0.46587(2) 0.57022(2) 0.48926(2) 0.02720(14) Uani 1 1 d . . . . .
Zn03 Zn 0.56369(2) 0.52903(3) 0.02503(2) 0.02821(14) Uani 1 1 d . . . . .
Zn04 Zn 0.36604(2) 0.44272(2) 0.47283(2) 0.02676(14) Uani 1 1 d . . . . .
O005 O 0.49107(12) 0.56444(12) -0.01229(9) 0.0279(5) Uani 1 1 d . . . . .
O006 O 0.43751(12) 0.47871(13) 0.51146(8) 0.0277(5) Uani 1 1 d . . . . .
O007 O 0.71846(12) 0.83269(13) 0.05916(11) 0.0387(7) Uani 1 1 d . . . . .
O008 O 0.60223(13) 0.63523(13) 0.03988(11) 0.0401(7) Uani 1 1 d . . . . .
O009 O 0.17110(13) 0.71743(14) 0.53943(11) 0.0417(7) Uani 1 1 d . . . . .
O00A O 0.53254(16) 0.52697(15) 0.08267(10) 0.0441(7) Uani 1 1 d . . . . .
O00B O 0.36558(13) 0.60530(15) 0.50801(13) 0.0521(9) Uani 1 1 d . . . . .
N00C N 0.15640(14) 0.61204(15) 0.51266(11) 0.0296(7) Uani 1 1 d . . . . .
O00D O 0.45638(16) 0.61122(19) 0.07951(10) 0.0490(8) Uani 1 1 d . . . . .
N00E N 0.49743(14) 0.83609(15) 0.00405(11) 0.0304(7) Uani 1 1 d . . . . .
N00F N 0.61438(14) 0.84389(15) 0.02988(11) 0.0297(7) Uani 1 1 d . . . . .
O00G O 0.4505(2) 0.57382(17) 0.42887(10) 0.0538(8) Uani 1 1 d . . . . .
N00H N 0.48347(14) 0.72301(16) 0.01004(12) 0.0326(7) Uani 1 1 d . . . . .
N00I N 0.27485(15) 0.48375(16) 0.48306(12) 0.0334(7) Uani 1 1 d . . . . .
N00J N 0.65810(14) 0.73612(15) 0.04817(13) 0.0361(8) Uani 1 1 d . . . . .
H00J H 0.692306 0.714046 0.057929 0.043 Uiso 1 1 calc R U . . .
N00K N 0.16029(15) 0.49674(15) 0.48561(11) 0.0313(7) Uani 1 1 d . . . . .
N00L N 0.26645(15) 0.65822(17) 0.52332(12) 0.0371(8) Uani 1 1 d . . . . .
H00L H 0.289952 0.692531 0.531399 0.045 Uiso 1 1 calc R U . . .
O00M O 0.3979(2) 0.47541(18) 0.41854(10) 0.0588(9) Uani 1 1 d . . . . .
C00N C 0.66482(16) 0.80584(18) 0.04594(13) 0.0286(8) Uani 1 1 d . . . . .
C00O C 0.54844(17) 0.73996(19) 0.02246(13) 0.0297(8) Uani 1 1 d . . . . .
C00P C 0.60213(17) 0.69835(19) 0.03633(13) 0.0308(8) Uani 1 1 d . . . . .
C00Q C 0.55671(16) 0.80928(19) 0.01915(12) 0.0272(8) Uani 1 1 d . . . . .
C00R C 0.19685(17) 0.66409(19) 0.52550(13) 0.0324(8) Uani 1 1 d . . . . .
C00S C 0.18957(18) 0.55538(17) 0.49983(12) 0.0281(7) Uani 1 1 d . . . . .
C00T C 0.45586(17) 0.7816(2) -0.00081(14) 0.0342(9) Uani 1 1 d . . . . .
H00T H 0.411627 0.785102 -0.010932 0.041 Uiso 1 1 calc R U . . .
C00U C 0.21426(17) 0.4563(2) 0.47628(14) 0.0359(10) Uani 1 1 d . . . . .
H00U H 0.209024 0.412683 0.465925 0.043 Uiso 1 1 calc R U . . .
C00V C 0.25975(18) 0.54770(18) 0.49826(13) 0.0295(8) Uani 1 1 d . . . . .
C00W C 0.30258(18) 0.60237(19) 0.50935(14) 0.0333(8) Uani 1 1 d . . . . .
C00X C 0.4902(2) 0.5675(2) 0.09919(14) 0.0388(9) Uani 1 1 d . . . . .
C00Y C 0.4270(2) 0.5280(2) 0.40612(14) 0.0419(9) Uani 1 1 d . . . . .
C5 C 0.4535(5) 0.5962(4) 0.3437(2) 0.075(3) Uani 0.75 1 d . . P A 1
H5 H 0.462352 0.632634 0.361152 0.090 Uiso 0.75 1 calc R U P A 1
C2AA C 0.4267(6) 0.4798(5) 0.3357(2) 0.085(3) Uani 0.75 1 d . . P A 1
H2AA H 0.415862 0.438423 0.347854 0.102 Uiso 0.75 1 calc R U P A 1
C7 C 0.4595(6) 0.6042(5) 0.3013(2) 0.088(3) Uani 0.75 1 d . . P A 1
H7 H 0.468803 0.646727 0.290232 0.105 Uiso 0.75 1 calc R U P A 1
C8 C 0.5149(9) 0.5159(8) 0.1669(3) 0.1203(17) Uani 0.75 1 d . . P A 1
H8 H 0.544069 0.486018 0.153402 0.144 Uiso 0.75 1 calc R U P A 1
C11 C 0.4292(7) 0.6009(6) 0.2068(3) 0.108(4) Uani 0.75 1 d . . P A 1
H11 H 0.399763 0.630790 0.220045 0.129 Uiso 0.75 1 calc R U P A 1
C12 C 0.4347(4) 0.4842(4) 0.2935(2) 0.0620(11) Uani 0.75 1 d D . P A 1
C14 C 0.5068(8) 0.5110(5) 0.2093(3) 0.1203(17) Uani 0.75 1 d D . P A 1
O1 O 0.5568(7) 0.6321(6) -0.0789(3) 0.267(7) Uani 1 1 d . U . . .
H1B H 0.536510 0.612964 -0.058858 0.321 Uiso 1 1 d R U . . .
H1A H 0.578180 0.602554 -0.092978 0.401 Uiso 1 1 d R U . . .
O2 O 0.3774(6) 0.4982(9) 0.5886(3) 0.319(9) Uani 1 1 d . U . . .
H2B H 0.395610 0.492053 0.565068 0.383 Uiso 1 1 d R U . . .
H2A H 0.365030 0.460323 0.598589 0.478 Uiso 1 1 d R U . . .
C0AA C 0.4383(6) 0.6069(6) 0.1642(3) 0.091(3) Uani 0.75 1 d . . P A 1
H0AA H 0.415524 0.640220 0.149330 0.109 Uiso 0.75 1 calc R U P A 1
C34 C 0.4854(5) 0.5784(5) 0.34403(19) 0.0620(11) Uani 0.25 1 d DG . P A 2
H34 H 0.513601 0.602564 0.361843 0.074 Uiso 0.25 1 calc R U P A 2
C25 C 0.4937(5) 0.5843(5) 0.3015(2) 0.0620(11) Uani 0.25 1 d DG . P A 2
C4 C 0.4515(5) 0.5483(4) 0.27487(13) 0.116(3) Uani 1 1 d DG . . . .
C85 C 0.4011(6) 0.5063(5) 0.29080(17) 0.0620(11) Uani 0.25 1 d G . P A 2
H85 H 0.372842 0.482108 0.272990 0.074 Uiso 0.25 1 calc R U P A 2
C59 C 0.3928(5) 0.5003(5) 0.33335(19) 0.0620(11) Uani 0.25 1 d G . P A 2
H59 H 0.359035 0.472224 0.344012 0.074 Uiso 0.25 1 calc R U P A 2
C1 C 0.4349(3) 0.5364(3) 0.35997(13) 0.0620(11) Uani 1 1 d G . . . .
C94 C 0.4334(10) 0.6065(7) 0.2080(2) 0.1203(17) Uani 0.25 1 d DG . P A 2
C9 C 0.4619(3) 0.5529(4) 0.22980(14) 0.0716(17) Uani 1 1 d DG . . . .
C83 C 0.5002(10) 0.5043(7) 0.2091(2) 0.1203(17) Uani 0.25 1 d G . P A 2
H83 H 0.519288 0.468362 0.223707 0.144 Uiso 0.25 1 calc R U P A 2
C32 C 0.5099(10) 0.5093(7) 0.1666(2) 0.0620(11) Uani 0.25 1 d G . P A 2
H32 H 0.535464 0.476716 0.152797 0.074 Uiso 0.25 1 calc R U P A 2
C2 C 0.4813(6) 0.5629(5) 0.14483(15) 0.1203(17) Uani 1 1 d G . . . .
C1AA C 0.4431(11) 0.6115(7) 0.1655(2) 0.1203(17) Uani 0.25 1 d DG . P A 2
H1AA H 0.423969 0.647443 0.150930 0.144 Uiso 0.25 1 calc R U P A 2
C6 C 0.4980(5) 0.3990(4) 0.2485(3) 0.116(3) Uani 0.75 1 d D . P A 1
H6A H 0.485428 0.369139 0.225924 0.139 Uiso 0.75 1 calc R U P A 1
H6B H 0.525862 0.373087 0.267563 0.139 Uiso 0.75 1 calc R U P A 1
N36 N 0.4119(10) 0.6652(7) 0.2311(4) 0.1203(17) Uani 0.25 1 d D . P A 2
H36 H 0.400739 0.696036 0.213554 0.144 Uiso 0.25 1 d R U P A 2
N39 N 0.4341(4) 0.4203(4) 0.2706(2) 0.1203(17) Uani 0.75 1 d D . P A 1
H39 H 0.398116 0.395473 0.269772 0.144 Uiso 0.75 1 calc R U P A 1
N95 N 0.5049(9) 0.6540(6) 0.2873(4) 0.1203(17) Uani 0.25 1 d D . P A 2
H95 H 0.519922 0.678187 0.307430 0.144 Uiso 0.25 1 d R U P A 2
C69 C 0.4516(14) 0.6944(7) 0.2659(6) 0.116(3) Uani 0.25 1 d D . P A 2
H69A H 0.473464 0.735182 0.255635 0.139 Uiso 0.25 1 calc R U P A 2
H69B H 0.419119 0.708600 0.286784 0.139 Uiso 0.25 1 calc R U P A 2
N72 N 0.5402(4) 0.4557(4) 0.2314(3) 0.1203(17) Uani 0.75 1 d D . P A 1
H72 H 0.583711 0.455639 0.234565 0.144 Uiso 0.75 1 calc R U P A 1

loop_
_atom_site_aniso_label
_atom_site_aniso_U_11
_atom_site_aniso_U_22
_atom_site_aniso_U_33
_atom_site_aniso_U_23
_atom_site_aniso_U_13
_atom_site_aniso_U_12
Zn01 0.0156(2) 0.0179(3) 0.0480(3) -0.00137(19) -0.00286(18) -0.00095(16)
Zn02 0.0214(2) 0.0173(3) 0.0429(3) -0.00171(19) -0.00357(19) -0.00085(17)
Zn03 0.0155(2) 0.0272(3) 0.0419(3) -0.0024(2) -0.00090(18) 0.00341(17)
Zn04 0.0154(2) 0.0177(3) 0.0472(3) -0.00230(19) 0.00092(18) 0.00131(16)
O005 0.0200(12) 0.0196(12) 0.0439(14) -0.0009(10) -0.0012(10) 0.0012(9)
O006 0.0206(11) 0.0203(13) 0.0421(14) -0.0009(10) 0.0002(10) 0.0017(9)
O007 0.0192(11) 0.0222(13) 0.075(2) 0.0028(13) -0.0067(12) -0.0011(10)
O008 0.0243(12) 0.0161(14) 0.080(2) 0.0027(13) -0.0029(13) 0.0008(10)
O009 0.0228(12) 0.0180(13) 0.084(2) -0.0093(14) 0.0045(13) 0.0013(10)
O00A 0.0534(18) 0.0348(17) 0.0440(16) -0.0008(13) 0.0084(14) 0.0030(13)
O00B 0.0117(12) 0.0280(16) 0.116(3) -0.0136(17) 0.0039(14) -0.0010(10)
N00C 0.0157(13) 0.0174(14) 0.0556(19) -0.0037(13) 0.0018(13) 0.0001(10)
O00D 0.0405(15) 0.065(2) 0.0417(16) 0.0013(15) 0.0023(13) 0.0126(15)
N00E 0.0154(13) 0.0200(15) 0.056(2) 0.0055(14) -0.0038(13) 0.0022(11)
N00F 0.0165(13) 0.0156(15) 0.057(2) 0.0026(13) 0.0002(13) -0.0022(11)
O00G 0.074(2) 0.045(2) 0.0418(17) 0.0025(14) -0.0113(16) -0.0105(16)
N00H 0.0157(13) 0.0192(15) 0.063(2) 0.0018(14) -0.0069(13) -0.0006(11)
N00I 0.0178(14) 0.0201(16) 0.062(2) -0.0094(14) 0.0021(13) -0.0007(12)
N00J 0.0133(12) 0.0165(15) 0.079(2) 0.0057(15) -0.0071(14) -0.0013(10)
N00K 0.0178(14) 0.0188(15) 0.057(2) -0.0084(14) -0.0002(13) 0.0006(11)
N00L 0.0164(14) 0.0191(16) 0.076(3) -0.0096(15) 0.0024(14) 0.0008(11)
O00M 0.083(3) 0.051(2) 0.0425(17) -0.0017(15) 0.0104(17) -0.0249(18)
C00N 0.0132(14) 0.0185(17) 0.054(2) 0.0013(15) -0.0010(14) -0.0020(12)
C00O 0.0167(15) 0.0154(18) 0.057(2) 0.0004(15) 0.0011(15) 0.0003(12)
C00P 0.0190(15) 0.0186(18) 0.055(2) -0.0007(16) -0.0021(15) -0.0004(13)
C00Q 0.0123(14) 0.0208(19) 0.049(2) 0.0008(15) 0.0002(13) -0.0005(12)
C00R 0.0139(15) 0.0224(19) 0.061(2) 0.0011(16) 0.0010(15) 0.0009(13)
C00S 0.0192(16) 0.0183(17) 0.047(2) -0.0036(15) 0.0028(14) 0.0001(12)
C00T 0.0142(15) 0.0253(19) 0.063(3) -0.0013(18) -0.0078(16) -0.0023(13)
C00U 0.0151(16) 0.0207(19) 0.072(3) -0.0116(17) -0.0002(16) 0.0017(14)
C00V 0.0187(16) 0.0179(17) 0.052(2) -0.0033(16) -0.0007(15) 0.0031(12)
C00W 0.0153(15) 0.0210(18) 0.064(3) -0.0027(17) 0.0010(16) 0.0006(13)
C00X 0.038(2) 0.038(2) 0.040(2) -0.0009(17) 0.0034(17) -0.0014(17)
C00Y 0.048(2) 0.040(2) 0.038(2) 0.0008(18) 0.0009(18) -0.0014(19)
C5 0.137(8) 0.051(5) 0.037(3) -0.004(3) 0.002(4) -0.009(5)
C2AA 0.149(9) 0.061(5) 0.044(4) 0.002(4) 0.015(5) -0.028(5)
C7 0.167(10) 0.057(5) 0.039(4) 0.002(3) 0.016(5) -0.028(6)
C8 0.174(5) 0.124(4) 0.063(2) 0.012(2) 0.020(3) 0.053(3)
C11 0.149(10) 0.121(9) 0.053(5) 0.006(5) 0.030(6) 0.072(8)
C12 0.089(3) 0.056(3) 0.0418(19) -0.0021(17) 0.007(2) -0.010(2)
C14 0.174(5) 0.124(4) 0.063(2) 0.012(2) 0.020(3) 0.053(3)
O1 0.44(2) 0.220(11) 0.142(8) 0.032(7) 0.087(10) -0.130(12)
O2 0.266(14) 0.56(3) 0.129(8) 0.070(12) 0.052(9) 0.163(16)
C0AA 0.124(8) 0.096(7) 0.053(4) 0.012(5) 0.022(5) 0.064(6)
C34 0.089(3) 0.056(3) 0.0418(19) -0.0021(17) 0.007(2) -0.010(2)
C25 0.089(3) 0.056(3) 0.0418(19) -0.0021(17) 0.007(2) -0.010(2)
C4 0.194(8) 0.079(4) 0.074(4) -0.001(3) 0.030(4) -0.011(5)
C85 0.089(3) 0.056(3) 0.0418(19) -0.0021(17) 0.007(2) -0.010(2)
C59 0.089(3) 0.056(3) 0.0418(19) -0.0021(17) 0.007(2) -0.010(2)
C1 0.089(3) 0.056(3) 0.0418(19) -0.0021(17) 0.007(2) -0.010(2)
C94 0.174(5) 0.124(4) 0.063(2) 0.012(2) 0.020(3) 0.053(3)
C9 0.089(4) 0.080(4) 0.046(3) 0.003(3) 0.009(3) 0.005(3)
C83 0.174(5) 0.124(4) 0.063(2) 0.012(2) 0.020(3) 0.053(3)
C32 0.089(3) 0.056(3) 0.0418(19) -0.0021(17) 0.007(2) -0.010(2)
C2 0.174(5) 0.124(4) 0.063(2) 0.012(2) 0.020(3) 0.053(3)
C1AA 0.174(5) 0.124(4) 0.063(2) 0.012(2) 0.020(3) 0.053(3)
C6 0.194(8) 0.079(4) 0.074(4) -0.001(3) 0.030(4) -0.011(5)
N36 0.174(5) 0.124(4) 0.063(2) 0.012(2) 0.020(3) 0.053(3)
N39 0.174(5) 0.124(4) 0.063(2) 0.012(2) 0.020(3) 0.053(3)
N95 0.174(5) 0.124(4) 0.063(2) 0.012(2) 0.020(3) 0.053(3)
C69 0.194(8) 0.079(4) 0.074(4) -0.001(3) 0.030(4) -0.011(5)
N72 0.174(5) 0.124(4) 0.063(2) 0.012(2) 0.020(3) 0.053(3)

loop_
_atom_type_symbol
_atom_type_description
_atom_type_scat_dispersion_real
_atom_type_scat_dispersion_imag
_atom_type_scat_source
C C 0.0181 0.0091 'International Tables Vol C Tables 4.2.6.8 and 6.1.1.4'
N N 0.0311 0.0180 'International Tables Vol C Tables 4.2.6.8 and 6.1.1.4'
O O 0.0492 0.0322 'International Tables Vol C Tables 4.2.6.8 and 6.1.1.4'
Zn Zn -1.5491 0.6778 'International Tables Vol C Tables 4.2.6.8 and 6.1.1.4'
H H 0.0000 0.0000 'International Tables Vol C Tables 4.2.6.8 and 6.1.1.4'

loop_
_geom_angle_atom_site_label_1
_geom_angle_atom_site_label_2
_geom_angle_atom_site_label_3
_geom_angle
_geom_angle_site_symmetry_1
_geom_angle_site_symmetry_3
_geom_angle_publ_flag
N00C Zn01 O005 104.71(12) 8_655 . ?
O00D Zn01 O005 106.35(12) . . ?
O00D Zn01 N00C 102.88(14) . 8_655 ?
N00H Zn01 O005 108.20(12) . . ?
N00H Zn01 N00C 125.49(13) . 8_655 ?
N00H Zn01 O00D 107.82(15) . . ?
O006 Zn02 Zn02 41.74(7) . 5_666 ?
O006 Zn02 Zn02 39.25(7) 5_666 5_666 ?
O006 Zn02 O006 80.99(10) . 5_666 ?
O006 Zn02 O00B 86.36(11) . . ?
O006 Zn02 O00B 162.71(13) 5_666 . ?
O00B Zn02 Zn02 127.08(10) . 5_666 ?
N00E Zn02 Zn02 128.74(9) 7_576 5_666 ?
N00E Zn02 O006 145.40(13) 7_576 . ?
N00E Zn02 O006 98.40(11) 7_576 5_666 ?
N00E Zn02 O00B 85.36(12) 7_576 . ?
O00G Zn02 Zn02 108.28(11) . 5_666 ?
O00G Zn02 O006 98.13(14) . 5_666 ?
O00G Zn02 O006 109.93(13) . . ?
O00G Zn02 O00B 97.25(16) . . ?
O00G Zn02 N00E 104.42(14) . 7_576 ?
O005 Zn03 O005 80.21(11) . 5_665 ?
O005 Zn03 O008 169.76(9) 5_665 . ?
O005 Zn03 O008 92.41(10) . . ?
O005 Zn03 N00K 131.68(13) . 4_565 ?
O00A Zn03 O005 111.07(12) . . ?
O00A Zn03 O005 90.48(12) . 5_665 ?
O00A Zn03 O008 85.55(13) . . ?
O00A Zn03 N00K 117.07(14) . 4_565 ?
N00K Zn03 O005 102.74(11) 4_565 5_665 ?
N00K Zn03 O008 87.46(11) 4_565 . ?
N00F Zn04 O006 103.85(12) 3_645 . ?
N00F Zn04 N00I 125.41(13) 3_645 . ?
N00I Zn04 O006 112.35(12) . . ?
O00M Zn04 O006 102.49(13) . . ?
O00M Zn04 N00F 102.74(15) . 3_645 ?
O00M Zn04 N00I 107.43(17) . . ?
Zn01 O005 Zn03 116.25(12) . 5_665 ?
Zn03 O005 Zn01 105.65(13) . . ?
Zn03 O005 Zn03 99.80(11) . 5_665 ?
Zn02 O006 Zn02 99.01(10) . 5_666 ?
Zn04 O006 Zn02 117.06(12) . 5_666 ?
Zn04 O006 Zn02 106.72(12) . . ?
C00P O008 Zn03 153.6(3) . . ?
C00X O00A Zn03 126.2(3) . . ?
C00W O00B Zn02 154.0(3) . . ?
C00R N00C Zn01 110.9(2) . 8_656 ?
C00S N00C Zn01 133.1(2) . 8_656 ?
C00S N00C C00R 115.8(3) . . ?
C00X O00D Zn01 136.1(3) . . ?
C00Q N00E Zn02 134.7(3) . 7_575 ?
C00T N00E Zn02 121.1(2) . 7_575 ?
C00T N00E C00Q 104.2(3) . . ?
C00N N00F Zn04 115.0(2) . 3_655 ?
C00N N00F C00Q 115.3(3) . . ?
C00Q N00F Zn04 129.7(2) . 3_655 ?
C00Y O00G Zn02 127.6(3) . . ?
C00O N00H Zn01 123.8(3) . . ?
C00T N00H Zn01 130.6(2) . . ?
C00T N00H C00O 104.1(3) . . ?
C00U N00I Zn04 127.8(3) . . ?
C00U N00I C00V 103.8(3) . . ?
C00V N00I Zn04 128.4(2) . . ?
C00P N00J C00N 126.7(3) . . ?
C00S N00K Zn03 132.2(2) . 4_465 ?
C00U N00K Zn03 123.6(2) . 4_465 ?
C00U N00K C00S 104.1(3) . . ?
C00R N00L C00W 126.3(3) . . ?
C00Y O00M Zn04 134.6(3) . . ?
O007 C00N N00F 120.8(3) . . ?
O007 C00N N00J 118.9(3) . . ?
N00F C00N N00J 120.3(3) . . ?
N00H C00O C00P 130.0(3) . . ?
N00H C00O C00Q 109.1(3) . . ?
C00Q C00O C00P 120.9(3) . . ?
O008 C00P N00J 120.7(3) . . ?
O008 C00P C00O 127.7(3) . . ?
N00J C00P C00O 111.6(3) . . ?
N00E C00Q C00O 108.1(3) . . ?
N00F C00Q N00E 127.0(3) . . ?
N00F C00Q C00O 124.9(3) . . ?
O009 C00R N00C 120.6(3) . . ?
O009 C00R N00L 119.4(3) . . ?
N00C C00R N00L 120.0(3) . . ?
N00C C00S N00K 126.6(3) . . ?
N00C C00S C00V 125.2(3) . . ?
N00K C00S C00V 108.1(3) . . ?
N00H C00T N00E 114.5(3) . . ?
N00I C00U N00K 115.0(3) . . ?
N00I C00V C00W 131.1(3) . . ?
C00S C00V N00I 109.0(3) . . ?
C00S C00V C00W 119.8(3) . . ?
O00B C00W N00L 119.0(4) . . ?
O00B C00W C00V 128.3(4) . . ?
N00L C00W C00V 112.7(3) . . ?
O00A C00X C2 117.1(5) . . ?
O00D C00X O00A 124.3(4) . . ?
O00D C00X C2 118.7(5) . . ?
O00G C00Y C1 117.6(4) . . ?
O00M C00Y O00G 125.3(4) . . ?
O00M C00Y C1 117.1(4) . . ?
C1 C5 C7 120.7(7) . . ?
C12 C2AA C1 120.0(7) . . ?
C5 C7 C4 120.1(7) . . ?
C2 C8 C14 121.2(11) . . ?
C9 C11 C0AA 122.5(8) . . ?
C2AA C12 C4 119.9(6) . . ?
C2AA C12 N39 116.5(7) . . ?
C4 C12 N39 123.1(6) . . ?
C8 C14 C9 120.5(9) . . ?
C8 C14 N72 119.0(10) . . ?
C9 C14 N72 120.0(8) . . ?
C2 C0AA C11 118.7(8) . . ?
C25 C34 C1 120.0 . . ?
C34 C25 N95 114.0(6) . . ?
C4 C25 C34 120.0 . . ?
C4 C25 N95 112.1(5) . . ?
C7 C4 C9 122.4(7) . . ?
C12 C4 C7 117.5(5) . . ?
C12 C4 C9 120.1(6) . . ?
C25 C4 C85 120.0 . . ?
C25 C4 C9 119.8(6) . . ?
C85 C4 C9 120.2(6) . . ?
C59 C85 C4 120.0 . . ?
C85 C59 C1 120.0 . . ?
C5 C1 C00Y 120.7(5) . . ?
C5 C1 C2AA 121.6(6) . . ?
C2AA C1 C00Y 117.5(5) . . ?
C34 C1 C00Y 120.3(4) . . ?
C59 C1 C00Y 119.6(4) . . ?
C59 C1 C34 120.0 . . ?
C9 C94 C1AA 120.0 . . ?
C9 C94 N36 117.9(5) . . ?
C1AA C94 N36 119.6(6) . . ?
C11 C9 C4 121.1(7) . . ?
C14 C9 C11 117.1(7) . . ?
C14 C9 C4 121.8(7) . . ?
C94 C9 C4 119.5(6) . . ?
C94 C9 C83 120.0 . . ?
C83 C9 C4 120.5(6) . . ?
C32 C83 C9 120.0 . . ?
C83 C32 C2 120.0 . . ?
C8 C2 C00X 120.7(8) . . ?
C8 C2 C0AA 120.0(8) . . ?
C0AA C2 C00X 119.3(7) . . ?
C32 C2 C00X 120.1(6) . . ?
C1AA C2 C00X 119.9(6) . . ?
C1AA C2 C32 120.0 . . ?
C2 C1AA C94 120.0 . . ?
N39 C6 N72 115.3(5) . . ?
C94 N36 C69 123.4(8) . . ?
C12 N39 C6 118.4(6) . . ?
C25 N95 C69 122.9(8) . . ?
N95 C69 N36 120.8(7) . . ?
C14 N72 C6 119.5(7) . . ?

loop_
_geom_bond_atom_site_label_1
_geom_bond_atom_site_label_2
_geom_bond_distance
_geom_bond_site_symmetry_2
_geom_bond_publ_flag
Zn01 O005 1.997(3) . ?
Zn01 N00C 1.977(3) 8_655 ?
Zn01 O00D 1.978(3) . ?
Zn01 N00H 1.974(3) . ?
Zn02 Zn02 3.1562(10) 5_666 ?
Zn02 O006 2.022(3) . ?
Zn02 O006 2.127(2) 5_666 ?
Zn02 O00B 2.172(3) . ?
Zn02 N00E 2.008(3) 7_576 ?
Zn02 O00G 1.976(3) . ?
Zn03 O005 2.175(2) 5_665 ?
Zn03 O005 1.993(3) . ?
Zn03 O008 2.280(3) . ?
Zn03 O00A 1.961(3) . ?
Zn03 N00K 1.992(3) 4_565 ?
Zn04 O006 2.007(3) . ?
Zn04 N00F 1.991(3) 3_645 ?
Zn04 N00I 1.991(3) . ?
Zn04 O00M 1.972(3) . ?
O007 C00N 1.253(4) . ?
O008 C00P 1.251(5) . ?
O009 C00R 1.252(5) . ?
O00A C00X 1.270(5) . ?
O00B C00W 1.238(4) . ?
N00C C00R 1.363(5) . ?
N00C C00S 1.359(5) . ?
O00D C00X 1.261(5) . ?
N00E C00Q 1.368(4) . ?
N00E C00T 1.360(5) . ?
N00F C00N 1.346(4) . ?
N00F C00Q 1.366(4) . ?
O00G C00Y 1.253(5) . ?
N00H C00O 1.377(4) . ?
N00H C00T 1.324(5) . ?
N00I C00U 1.324(5) . ?
N00I C00V 1.387(5) . ?
N00J C00N 1.385(5) . ?
N00J C00P 1.381(4) . ?
N00K C00S 1.372(5) . ?
N00K C00U 1.360(4) . ?
N00L C00R 1.372(5) . ?
N00L C00W 1.386(5) . ?
O00M C00Y 1.251(5) . ?
C00O C00P 1.409(5) . ?
C00O C00Q 1.382(5) . ?
C00S C00V 1.386(5) . ?
C00V C00W 1.414(5) . ?
C00X C2 1.489(6) . ?
C00Y C1 1.509(6) . ?
C5 C7 1.388(10) . ?
C5 C1 1.341(10) . ?
C2AA C12 1.376(10) . ?
C2AA C1 1.375(10) . ?
C7 C4 1.404(11) . ?
C8 C14 1.384(13) . ?
C8 C2 1.343(15) . ?
C11 C0AA 1.392(11) . ?
C11 C9 1.365(12) . ?
C12 C4 1.439(10) . ?
C12 N39 1.465(5) . ?
C14 C9 1.377(12) . ?
C14 N72 1.460(5) . ?
C0AA C2 1.363(12) . ?
C34 C25 1.3900 . ?
C34 C1 1.3900 . ?
C25 C4 1.3900 . ?
C25 N95 1.466(4) . ?
C4 C85 1.3900 . ?
C4 C9 1.474(6) . ?
C85 C59 1.3900 . ?
C59 C1 1.3900 . ?
C94 C9 1.3900 . ?
C94 C1AA 1.3900 . ?
C94 N36 1.439(4) . ?
C9 C83 1.3900 . ?
C83 C32 1.3900 . ?
C32 C2 1.3900 . ?
C2 C1AA 1.3900 . ?
C6 N39 1.501(5) . ?
C6 N72 1.498(5) . ?
N36 C69 1.487(5) . ?
N95 C69 1.485(5) . ?

loop_
_geom_torsion_atom_site_label_1
_geom_torsion_atom_site_label_2
_geom_torsion_atom_site_label_3
_geom_torsion_atom_site_label_4
_geom_torsion
_geom_torsion_site_symmetry_1
_geom_torsion_site_symmetry_2
_geom_torsion_site_symmetry_3
_geom_torsion_site_symmetry_4
_geom_torsion_publ_flag
Zn01 N00C C00R O009 -1.2(5) 8_656 . . . ?
Zn01 N00C C00R N00L 178.7(3) 8_656 . . . ?
Zn01 N00C C00S N00K 5.1(7) 8_656 . . . ?
Zn01 N00C C00S C00V -176.1(3) 8_656 . . . ?
Zn01 O00D C00X O00A 7.9(7) . . . . ?
Zn01 O00D C00X C2 -173.0(6) . . . . ?
Zn01 N00H C00O C00P 14.7(6) . . . . ?
Zn01 N00H C00O C00Q -166.0(3) . . . . ?
Zn01 N00H C00T N00E 165.0(3) . . . . ?
Zn02 O00B C00W N00L -166.2(6) . . . . ?
Zn02 O00B C00W C00V 13.9(12) . . . . ?
Zn02 N00E C00Q N00F 1.9(7) 7_575 . . . ?
Zn02 N00E C00Q C00O -178.9(3) 7_575 . . . ?
Zn02 N00E C00T N00H 179.8(3) 7_575 . . . ?
Zn02 O00G C00Y O00M 13.1(8) . . . . ?
Zn02 O00G C00Y C1 -166.2(4) . . . . ?
Zn03 O008 C00P N00J -160.8(4) . . . . ?
Zn03 O008 C00P C00O 22.0(10) . . . . ?
Zn03 O00A C00X O00D 7.7(6) . . . . ?
Zn03 O00A C00X C2 -171.4(6) . . . . ?
Zn03 N00K C00S N00C 3.7(6) 4_465 . . . ?
Zn03 N00K C00S C00V -175.3(3) 4_465 . . . ?
Zn03 N00K C00U N00I 175.7(3) 4_465 . . . ?
Zn04 N00F C00N O007 2.3(5) 3_655 . . . ?
Zn04 N00F C00N N00J -177.8(3) 3_655 . . . ?
Zn04 N00F C00Q N00E -0.8(6) 3_655 . . . ?
Zn04 N00F C00Q C00O -179.8(3) 3_655 . . . ?
Zn04 N00I C00U N00K -179.0(3) . . . . ?
Zn04 N00I C00V C00S 179.1(3) . . . . ?
Zn04 N00I C00V C00W 2.6(7) . . . . ?
Zn04 O00M C00Y O00G 8.0(8) . . . . ?
Zn04 O00M C00Y C1 -172.7(4) . . . . ?
O00A C00X C2 C8 -2.7(17) . . . . ?
O00A C00X C2 C0AA 177.6(11) . . . . ?
O00A C00X C2 C32 -10.3(14) . . . . ?
O00A C00X C2 C1AA 171.2(11) . . . . ?
N00C C00S C00V N00I -179.1(4) . . . . ?
N00C C00S C00V C00W -2.1(7) . . . . ?
O00D C00X C2 C8 178.2(13) . . . . ?
O00D C00X C2 C0AA -1.5(15) . . . . ?
O00D C00X C2 C32 170.6(12) . . . . ?
O00D C00X C2 C1AA -7.9(13) . . . . ?
O00G C00Y C1 C5 -13.4(9) . . . . ?
O00G C00Y C1 C2AA 162.6(7) . . . . ?
O00G C00Y C1 C34 22.1(8) . . . . ?
O00G C00Y C1 C59 -159.8(7) . . . . ?
N00H C00O C00P O008 1.0(8) . . . . ?
N00H C00O C00P N00J -176.4(4) . . . . ?
N00H C00O C00Q N00E -0.9(5) . . . . ?
N00H C00O C00Q N00F 178.2(4) . . . . ?
N00I C00V C00W O00B -0.2(8) . . . . ?
N00I C00V C00W N00L 179.9(4) . . . . ?
N00K C00S C00V N00I -0.2(5) . . . . ?
N00K C00S C00V C00W 176.9(4) . . . . ?
O00M C00Y C1 C5 167.3(7) . . . . ?
O00M C00Y C1 C2AA -16.8(9) . . . . ?
O00M C00Y C1 C34 -157.3(7) . . . . ?
O00M C00Y C1 C59 20.8(8) . . . . ?
C00N N00F C00Q N00E 176.8(4) . . . . ?
C00N N00F C00Q C00O -2.2(6) . . . . ?
C00N N00J C00P O008 180.0(4) . . . . ?
C00N N00J C00P C00O -2.4(6) . . . . ?
C00O N00H C00T N00E -0.9(5) . . . . ?
C00P N00J C00N O007 177.9(4) . . . . ?
C00P N00J C00N N00F -2.0(7) . . . . ?
C00P C00O C00Q N00E 178.4(4) . . . . ?
C00P C00O C00Q N00F -2.4(6) . . . . ?
C00Q N00E C00T N00H 0.3(5) . . . . ?
C00Q N00F C00N O007 -175.7(4) . . . . ?
C00Q N00F C00N N00J 4.2(6) . . . . ?
C00Q C00O C00P O008 -178.2(4) . . . . ?
C00Q C00O C00P N00J 4.4(6) . . . . ?
C00R N00C C00S N00K 180.0(4) . . . . ?
C00R N00C C00S C00V -1.2(6) . . . . ?
C00R N00L C00W O00B 177.8(4) . . . . ?
C00R N00L C00W C00V -2.3(6) . . . . ?
C00S N00C C00R O009 -177.2(4) . . . . ?
C00S N00C C00R N00L 2.7(6) . . . . ?
C00S N00K C00U N00I -0.3(5) . . . . ?
C00S C00V C00W O00B -176.5(5) . . . . ?
C00S C00V C00W N00L 3.6(6) . . . . ?
C00T N00E C00Q N00F -178.8(4) . . . . ?
C00T N00E C00Q C00O 0.4(5) . . . . ?
C00T N00H C00O C00P -178.2(4) . . . . ?
C00T N00H C00O C00Q 1.1(5) . . . . ?
C00U N00I C00V C00S 0.0(5) . . . . ?
C00U N00I C00V C00W -176.6(5) . . . . ?
C00U N00K C00S N00C 179.2(4) . . . . ?
C00U N00K C00S C00V 0.2(5) . . . . ?
C00V N00I C00U N00K 0.2(5) . . . . ?
C00W N00L C00R O009 178.9(4) . . . . ?
C00W N00L C00R N00C -0.9(7) . . . . ?
C00X C2 C1AA C94 178.5(9) . . . . ?
C5 C7 C4 C12 2.2(16) . . . . ?
C5 C7 C4 C9 -175.7(10) . . . . ?
C2AA C12 C4 C7 0.3(14) . . . . ?
C2AA C12 C4 C9 178.3(9) . . . . ?
C2AA C12 N39 C6 -115.2(10) . . . . ?
C7 C5 C1 C00Y -178.7(9) . . . . ?
C7 C5 C1 C2AA 5.4(15) . . . . ?
C7 C4 C9 C11 -52.6(15) . . . . ?
C7 C4 C9 C14 124.9(13) . . . . ?
C8 C14 C9 C11 -3(2) . . . . ?
C8 C14 C9 C4 179.1(12) . . . . ?
C8 C14 N72 C6 -108.5(14) . . . . ?
C11 C0AA C2 C00X 178.4(10) . . . . ?
C11 C0AA C2 C8 -1(2) . . . . ?
C12 C2AA C1 C00Y -178.8(8) . . . . ?
C12 C2AA C1 C5 -2.9(15) . . . . ?
C12 C4 C9 C11 129.6(12) . . . . ?
C12 C4 C9 C14 -53.0(14) . . . . ?
C14 C8 C2 C00X -179.8(12) . . . . ?
C14 C8 C2 C0AA 0(3) . . . . ?
C0AA C11 C9 C14 2.1(19) . . . . ?
C0AA C11 C9 C4 179.6(11) . . . . ?
C34 C25 C4 C85 0.0 . . . . ?
C34 C25 C4 C9 -177.9(7) . . . . ?
C34 C25 N95 C69 -105.3(13) . . . . ?
C25 C34 C1 C00Y 178.1(5) . . . . ?
C25 C34 C1 C59 0.0 . . . . ?
C25 C4 C85 C59 0.0 . . . . ?
C25 C4 C9 C94 -83.8(14) . . . . ?
C25 C4 C9 C83 96.0(13) . . . . ?
C25 N95 C69 N36 -48(3) . . . . ?
C4 C12 N39 C6 56.6(12) . . . . ?
C4 C25 N95 C69 35.2(15) . . . . ?
C4 C85 C59 C1 0.0 . . . . ?
C4 C9 C83 C32 -179.8(7) . . . . ?
C85 C4 C9 C94 98.3(13) . . . . ?
C85 C4 C9 C83 -81.9(13) . . . . ?
C85 C59 C1 C00Y -178.1(5) . . . . ?
C85 C59 C1 C34 0.0 . . . . ?
C1 C5 C7 C4 -5.1(17) . . . . ?
C1 C2AA C12 C4 0.0(15) . . . . ?
C1 C2AA C12 N39 172.1(8) . . . . ?
C1 C34 C25 C4 0.0 . . . . ?
C1 C34 C25 N95 137.1(10) . . . . ?
C94 C9 C83 C32 0.0 . . . . ?
C94 N36 C69 N95 -18(3) . . . . ?
C9 C11 C0AA C2 0(2) . . . . ?
C9 C14 N72 C6 64.1(15) . . . . ?
C9 C4 C85 C59 177.9(7) . . . . ?
C9 C94 C1AA C2 0.0 . . . . ?
C9 C94 N36 C69 41(2) . . . . ?
C9 C83 C32 C2 0.0 . . . . ?
C83 C32 C2 C00X -178.5(9) . . . . ?
C83 C32 C2 C1AA 0.0 . . . . ?
C32 C2 C1AA C94 0.0 . . . . ?
C2 C8 C14 C9 3(3) . . . . ?
C2 C8 C14 N72 175.1(16) . . . . ?
C1AA C94 C9 C4 179.8(7) . . . . ?
C1AA C94 C9 C83 0.0 . . . . ?
C1AA C94 N36 C69 -121.3(17) . . . . ?
N36 C94 C9 C4 18(2) . . . . ?
N36 C94 C9 C83 -162.1(19) . . . . ?
N36 C94 C1AA C2 161.8(19) . . . . ?
N39 C12 C4 C7 -171.3(9) . . . . ?
N39 C12 C4 C9 6.7(13) . . . . ?
N39 C6 N72 C14 -44.5(13) . . . . ?
N95 C25 C4 C85 -137.8(10) . . . . ?
N95 C25 C4 C9 44.2(12) . . . . ?
N72 C14 C9 C11 -175.9(12) . . . . ?
N72 C14 C9 C4 6.5(18) . . . . ?
N72 C6 N39 C12 -33.3(13) . . . . ?
